data_2220653
loop_
_publ_author_name
'Fun, Hoong-Kun'
'Kia, Reza'
'Maity, Annada C.'
'Maity, Sibaprasad'
'Goswami, Shyamaprosad'

_publ_section_title
;
 2-Iodo-<i>N</i>-(6-methyl-2-pyridyl)benzamide
;
_journal_coeditor_code TK2344
_journal_issue 1
_journal_name_full 'Acta Crystallographica Section E'
_journal_page_first o118
_journal_page_last o119
_journal_paper_doi 10.1107/S1600536808041950
_journal_volume 65
_journal_year 2009
_chemical_formula_iupac 'C13 H11 I N2 O'
_chemical_formula_moiety 'C13 H11 I N2 O'
_chemical_formula_sum 'C13 H11 I N2 O'
_chemical_formula_weight 338.14
_chemical_name_systematic
;
2-Iodo-<i>N</i>-(6-methyl-2-pyridyl)benzamide
;
_space_group_IT_number 2
_symmetry_cell_setting triclinic
_symmetry_space_group_name_Hall '-P 1'
_symmetry_space_group_name_H-M 'P -1'
_atom_sites_solution_hydrogens geom
_atom_sites_solution_primary direct
_atom_sites_solution_secondary difmap
_audit_creation_method SHELXL-97
_cell_angle_alpha 97.5210(10)
_cell_angle_beta 93.1130(10)
_cell_angle_gamma 110.3800(10)
_cell_formula_units_Z 4
_cell_length_a 9.8687(3)
_cell_length_b 10.1276(3)
_cell_length_c 13.6366(4)
_cell_measurement_reflns_used 9385
_cell_measurement_temperature 100.00(10)
_cell_measurement_theta_max 35.88
_cell_measurement_theta_min 2.48
_cell_volume 1259.28(7)
_computing_cell_refinement 'SAINT (Bruker, 2005)'
_computing_data_collection 'APEX2 (Bruker, 2005)'
_computing_data_reduction 'SAINT (Bruker, 2005)'
_computing_molecular_graphics 'SHELXTL (Sheldrick, 2008)'
_computing_publication_material
;
SHELXTL (Sheldrick, 2008) and PLATON (Spek, 2003)
;
_computing_structure_refinement 'SHELXTL (Sheldrick, 2008)'
_computing_structure_solution 'SHELXTL (Sheldrick, 2008)'
_diffrn_ambient_temperature 100.00(10)
_diffrn_measured_fraction_theta_full 0.990
_diffrn_measured_fraction_theta_max 0.990
_diffrn_measurement_device_type
;
Bruker SMART APEXII CCD area-detector
;
_diffrn_measurement_method '\f and \w'
_diffrn_radiation_monochromator graphite
_diffrn_radiation_source 'fine-focus sealed tube'
_diffrn_radiation_type MoK\a
_diffrn_radiation_wavelength 0.71073
_diffrn_reflns_av_R_equivalents 0.0364
_diffrn_reflns_av_sigmaI/netI 0.0344
_diffrn_reflns_limit_h_max 16
_diffrn_reflns_limit_h_min -16
_diffrn_reflns_limit_k_max 16
_diffrn_reflns_limit_k_min -16
_diffrn_reflns_limit_l_max 21
_diffrn_reflns_limit_l_min -22
_diffrn_reflns_number 47136
_diffrn_reflns_theta_full 36.00
_diffrn_reflns_theta_max 36.00
_diffrn_reflns_theta_min 2.17
_diffrn_standards_number 0
_exptl_absorpt_coefficient_mu 2.528
_exptl_absorpt_correction_T_max 0.7462
_exptl_absorpt_correction_T_min 0.3736
_exptl_absorpt_correction_type multi-scan
_exptl_absorpt_process_details '(<i>SADABS</i>; Bruker, 2005)'
_exptl_crystal_colour colourless
_exptl_crystal_density_diffrn 1.784
_exptl_crystal_density_method 'not measured'
_exptl_crystal_description plate
_exptl_crystal_F_000 656
_exptl_crystal_size_max 0.49
_exptl_crystal_size_mid 0.32
_exptl_crystal_size_min 0.12
_refine_diff_density_max 2.335
_refine_diff_density_min -1.511
_refine_ls_extinction_method none
_refine_ls_goodness_of_fit_ref 1.045
_refine_ls_hydrogen_treatment mixed
_refine_ls_matrix_type full
_refine_ls_number_parameters 317
_refine_ls_number_reflns 11804
_refine_ls_number_restraints 0
_refine_ls_restrained_S_all 1.045
_refine_ls_R_factor_all 0.0446
_refine_ls_R_factor_gt 0.0343
_refine_ls_shift/su_max 0.002
_refine_ls_shift/su_mean 0.000
_refine_ls_structure_factor_coef Fsqd
_refine_ls_weighting_details 'calc w=1/[\s^2^(Fo^2^)+(0.0498P)^2^] where P=(Fo^2^+2Fc^2^)/3'
_refine_ls_weighting_scheme calc
_refine_ls_wR_factor_gt 0.0847
_refine_ls_wR_factor_ref 0.0896
_reflns_number_gt 9568
_reflns_number_total 11804
_reflns_threshold_expression I>2\s(I)
_cod_data_source_file tk2344.cif
_cod_data_source_block I
_cod_depositor_comments
;
The following automatic conversions were performed:
'_symmetry_cell_setting' value 'Triclinic' changed to 'triclinic'
according to '/home/saulius/struct/CIF-dictionaries/cif_core.dic'
dictionary named 'cif_core.dic' version 2.4.1 from 2010-06-29.

Automatic conversion script
Id: cif_fix_enum 1527 2010-12-29 10:47:43Z saulius 

The following automatic conversions were performed:

'_symmetry_cell_setting' value 'Triclinic' changed to 'triclinic'
according to /home/saulius/struct/CIF-dictionaries/cif_core.dic
dictionary named 'cif_core.dic' version 2.4.1 from 2010-06-29.

Automatic conversion script
Id: cif_fix_values 1715 2011-07-08 13:25:40Z adriana 
;
_cod_original_cell_volume 1259.28(6)
_cod_database_code 2220653
_cod_database_fobs_code 2220653

loop_
_symmetry_equiv_pos_as_xyz
'x, y, z'
'-x, -y, -z'

loop_
_atom_site_type_symbol
_atom_site_label
_atom_site_fract_x
_atom_site_fract_y
_atom_site_fract_z
_atom_site_U_iso_or_equiv
_atom_site_adp_type
_atom_site_calc_flag
_atom_site_refinement_flags
_atom_site_occupancy
_atom_site_disorder_assembly
_atom_site_disorder_group
I I1A 0.600768(13) 0.719329(12) 0.055937(8) 0.02055(4) Uani d . 1 . .
O O1A 0.73426(15) 0.40166(14) 0.01538(10) 0.0225(3) Uani d . 1 . .
N N1A 0.71156(17) 0.46318(15) 0.17981(11) 0.0178(3) Uani d . 1 . .
N N2A 0.53614(17) 0.34154(15) 0.27329(11) 0.0179(3) Uani d . 1 . .
C C1A 0.8221(2) 0.75540(18) 0.08834(12) 0.0181(3) Uani d . 1 . .
C C2A 0.9243(2) 0.89336(19) 0.09553(14) 0.0229(3) Uani d . 1 . .
H H2AA 0.8937 0.9700 0.0928 0.027 Uiso calc R 1 . .
C C3A 1.0713(2) 0.9156(2) 0.10670(14) 0.0246(4) Uani d . 1 . .
H H3AA 1.1393 1.0077 0.1128 0.030 Uiso calc R 1 . .
C C4A 1.1178(2) 0.8017(2) 0.10882(14) 0.0245(4) Uani d . 1 . .
H H4AA 1.2166 0.8169 0.1141 0.029 Uiso calc R 1 . .
C C5A 1.0165(2) 0.6648(2) 0.10306(14) 0.0228(3) Uani d . 1 . .
H H5AA 1.0479 0.5885 0.1049 0.027 Uiso calc R 1 . .
C C6A 0.86799(19) 0.64057(17) 0.09455(12) 0.0176(3) Uani d . 1 . .
C C7A 0.76383(19) 0.49040(17) 0.09119(13) 0.0174(3) Uani d . 1 . .
C C8A 0.61757(19) 0.32996(17) 0.19928(12) 0.0170(3) Uani d . 1 . .
C C9A 0.6157(2) 0.20087(18) 0.14923(14) 0.0218(3) Uani d . 1 . .
H H9AA 0.6738 0.1973 0.0983 0.026 Uiso calc R 1 . .
C C10A 0.5238(2) 0.07761(19) 0.17815(16) 0.0260(4) Uani d . 1 . .
H H10A 0.5191 -0.0112 0.1464 0.031 Uiso calc R 1 . .
C C11A 0.4392(2) 0.08663(19) 0.25418(15) 0.0243(4) Uani d . 1 . .
H H11A 0.3774 0.0043 0.2741 0.029 Uiso calc R 1 . .
C C12A 0.4472(2) 0.22025(19) 0.30064(14) 0.0206(3) Uani d . 1 . .
C C13A 0.3562(2) 0.2346(2) 0.38233(16) 0.0267(4) Uani d . 1 . .
H H13A 0.4006 0.3270 0.4226 0.040 Uiso calc R 1 . .
H H13B 0.3485 0.1620 0.4227 0.040 Uiso calc R 1 . .
H H13C 0.2610 0.2241 0.3543 0.040 Uiso calc R 1 . .
I I1B 0.755985(14) 0.434720(13) 0.498669(9) 0.02504(4) Uani d . 1 . .
O O1B 0.64755(17) 0.24584(15) 0.71745(14) 0.0330(4) Uani d . 1 . .
N N1B 0.49390(17) 0.36405(15) 0.68719(11) 0.0176(3) Uani d . 1 . .
N N2B 0.24463(17) 0.28564(15) 0.66686(11) 0.0182(3) Uani d . 1 . .
C C1B 0.8325(2) 0.53935(18) 0.64543(13) 0.0194(3) Uani d . 1 . .
C C2B 0.9594(2) 0.65908(19) 0.66103(14) 0.0221(3) Uani d . 1 . .
H H2BA 1.0122 0.6876 0.6082 0.027 Uiso calc R 1 . .
C C3B 1.0066(2) 0.7357(2) 0.75644(14) 0.0229(3) Uani d . 1 . .
H H3BA 1.0923 0.8151 0.7677 0.027 Uiso calc R 1 . .
C C4B 0.9267(2) 0.6946(2) 0.83480(14) 0.0244(4) Uani d . 1 . .
H H4BA 0.9578 0.7474 0.8983 0.029 Uiso calc R 1 . .
C C5B 0.7997(2) 0.57396(19) 0.81873(14) 0.0217(3) Uani d . 1 . .
H H5BA 0.7461 0.5464 0.8714 0.026 Uiso calc R 1 . .
C C6B 0.75314(19) 0.49482(17) 0.72370(12) 0.0170(3) Uani d . 1 . .
C C7B 0.6259(2) 0.35554(18) 0.70882(13) 0.0199(3) Uani d . 1 . .
C C8B 0.3617(2) 0.24816(17) 0.66336(12) 0.0180(3) Uani d . 1 . .
C C9B 0.3545(2) 0.10825(18) 0.63597(14) 0.0222(3) Uani d . 1 . .
H H9BA 0.4381 0.0859 0.6336 0.027 Uiso calc R 1 . .
C C10B 0.2170(2) 0.0036(2) 0.61241(15) 0.0265(4) Uani d . 1 . .
H H10B 0.2071 -0.0914 0.5948 0.032 Uiso calc R 1 . .
C C11B 0.0950(2) 0.0406(2) 0.61509(14) 0.0257(4) Uani d . 1 . .
H H11B 0.0027 -0.0291 0.5998 0.031 Uiso calc R 1 . .
C C12B 0.1116(2) 0.18363(19) 0.64094(13) 0.0214(3) Uani d . 1 . .
C C13B -0.0153(2) 0.2316(2) 0.63969(16) 0.0282(4) Uani d . 1 . .
H H13D 0.0075 0.3177 0.6866 0.042 Uiso calc R 1 . .
H H13E -0.0983 0.1587 0.6574 0.042 Uiso calc R 1 . .
H H13F -0.0367 0.2494 0.5742 0.042 Uiso calc R 1 . .
H H1NA 0.728(3) 0.530(3) 0.2269(19) 0.030(7) Uiso d . 1 . .
H H1NB 0.485(3) 0.444(3) 0.6892(19) 0.035(7) Uiso d . 1 . .

loop_
_atom_site_aniso_label
_atom_site_aniso_U_11
_atom_site_aniso_U_22
_atom_site_aniso_U_33
_atom_site_aniso_U_12
_atom_site_aniso_U_13
_atom_site_aniso_U_23
I1A 0.02262(6) 0.01832(5) 0.02205(6) 0.00989(4) 0.00152(4) 0.00112(4)
O1A 0.0268(7) 0.0187(6) 0.0190(6) 0.0057(5) 0.0032(5) -0.0012(5)
N1A 0.0217(7) 0.0118(5) 0.0179(6) 0.0038(5) 0.0027(5) 0.0008(5)
N2A 0.0194(7) 0.0138(6) 0.0189(6) 0.0039(5) 0.0009(5) 0.0029(5)
C1A 0.0212(8) 0.0158(7) 0.0170(7) 0.0062(6) 0.0022(6) 0.0022(5)
C2A 0.0295(10) 0.0152(7) 0.0217(8) 0.0057(7) 0.0019(7) 0.0021(6)
C3A 0.0274(10) 0.0179(7) 0.0231(8) 0.0018(7) -0.0004(7) 0.0034(6)
C4A 0.0205(9) 0.0229(8) 0.0267(9) 0.0033(7) 0.0022(7) 0.0047(7)
C5A 0.0220(9) 0.0209(8) 0.0259(8) 0.0076(7) 0.0028(7) 0.0051(7)
C6A 0.0202(8) 0.0150(6) 0.0167(7) 0.0055(6) 0.0019(6) 0.0018(5)
C7A 0.0187(8) 0.0151(6) 0.0189(7) 0.0067(6) 0.0026(6) 0.0027(5)
C8A 0.0198(8) 0.0126(6) 0.0180(7) 0.0055(6) -0.0002(6) 0.0023(5)
C9A 0.0269(9) 0.0141(7) 0.0255(8) 0.0093(6) 0.0020(7) 0.0013(6)
C10A 0.0304(10) 0.0119(7) 0.0344(10) 0.0075(7) 0.0004(8) 0.0004(7)
C11A 0.0249(9) 0.0140(7) 0.0322(10) 0.0045(6) -0.0003(7) 0.0054(7)
C12A 0.0189(8) 0.0165(7) 0.0260(8) 0.0051(6) 0.0007(6) 0.0065(6)
C13A 0.0278(10) 0.0204(8) 0.0317(10) 0.0062(7) 0.0077(8) 0.0085(7)
I1B 0.02984(7) 0.02357(6) 0.01716(6) 0.00598(5) 0.00087(4) -0.00172(4)
O1B 0.0255(7) 0.0141(6) 0.0585(10) 0.0062(5) -0.0030(7) 0.0086(6)
N1B 0.0201(7) 0.0113(5) 0.0198(6) 0.0037(5) 0.0015(5) 0.0023(5)
N2B 0.0196(7) 0.0167(6) 0.0161(6) 0.0040(5) 0.0008(5) 0.0026(5)
C1B 0.0211(8) 0.0171(7) 0.0183(7) 0.0057(6) 0.0016(6) 0.0010(6)
C2B 0.0214(8) 0.0192(7) 0.0219(8) 0.0029(6) 0.0045(6) 0.0016(6)
C3B 0.0209(9) 0.0184(7) 0.0237(8) 0.0017(6) 0.0000(6) 0.0000(6)
C4B 0.0308(10) 0.0172(7) 0.0187(8) 0.0024(7) -0.0008(7) -0.0004(6)
C5B 0.0279(9) 0.0169(7) 0.0184(7) 0.0054(7) 0.0037(6) 0.0032(6)
C6B 0.0177(8) 0.0129(6) 0.0192(7) 0.0040(6) 0.0009(6) 0.0026(5)
C7B 0.0221(8) 0.0142(7) 0.0226(8) 0.0053(6) 0.0030(6) 0.0034(6)
C8B 0.0231(8) 0.0128(6) 0.0155(7) 0.0031(6) 0.0006(6) 0.0028(5)
C9B 0.0246(9) 0.0132(7) 0.0253(8) 0.0037(6) -0.0006(7) 0.0005(6)
C10B 0.0320(11) 0.0139(7) 0.0265(9) 0.0014(7) -0.0041(8) 0.0014(6)
C11B 0.0241(9) 0.0190(8) 0.0252(9) -0.0023(7) -0.0029(7) 0.0036(7)
C12B 0.0219(9) 0.0206(8) 0.0174(7) 0.0023(6) -0.0002(6) 0.0038(6)
C13B 0.0203(9) 0.0316(10) 0.0284(9) 0.0053(8) -0.0006(7) 0.0023(8)

loop_
_atom_type_symbol
_atom_type_description
_atom_type_scat_dispersion_real
_atom_type_scat_dispersion_imag
_atom_type_scat_source
C C 0.0033 0.0016 'International Tables Vol C Tables 4.2.6.8 and 6.1.1.4'
H H 0.0000 0.0000 'International Tables Vol C Tables 4.2.6.8 and 6.1.1.4'
N N 0.0061 0.0033 'International Tables Vol C Tables 4.2.6.8 and 6.1.1.4'
O O 0.0106 0.0060 'International Tables Vol C Tables 4.2.6.8 and 6.1.1.4'
I I -0.4742 1.8119 'International Tables Vol C Tables 4.2.6.8 and 6.1.1.4'

loop_
_geom_angle_atom_site_label_1
_geom_angle_atom_site_label_2
_geom_angle_atom_site_label_3
_geom_angle_site_symmetry_1
_geom_angle_site_symmetry_3
_geom_angle
_geom_angle_publ_flag
C7A N1A C8A . . 125.92(15) ?
C7A N1A H1NA . . 120.2(18) ?
C8A N1A H1NA . . 113.6(18) ?
C8A N2A C12A . . 117.99(15) ?
C2A C1A C6A . . 120.10(17) ?
C2A C1A I1A . . 119.55(13) ?
C6A C1A I1A . . 120.14(13) ?
C3A C2A C1A . . 119.77(17) ?
C3A C2A H2AA . . 120.1 ?
C1A C2A H2AA . . 120.1 ?
C4A C3A C2A . . 120.51(18) ?
C4A C3A H3AA . . 119.7 ?
C2A C3A H3AA . . 119.7 ?
C3A C4A C5A . . 119.77(18) ?
C3A C4A H4AA . . 120.1 ?
C5A C4A H4AA . . 120.1 ?
C4A C5A C6A . . 120.64(17) ?
C4A C5A H5AA . . 119.7 ?
C6A C5A H5AA . . 119.7 ?
C5A C6A C1A . . 119.12(16) ?
C5A C6A C7A . . 118.07(15) ?
C1A C6A C7A . . 122.80(16) ?
O1A C7A N1A . . 124.45(16) ?
O1A C7A C6A . . 121.70(16) ?
N1A C7A C6A . . 113.81(14) ?
N2A C8A C9A . . 123.90(16) ?
N2A C8A N1A . . 113.34(14) ?
C9A C8A N1A . . 122.70(17) ?
C10A C9A C8A . . 117.33(18) ?
C10A C9A H9AA . . 121.3 ?
C8A C9A H9AA . . 121.3 ?
C11A C10A C9A . . 119.90(17) ?
C11A C10A H10A . . 120.1 ?
C9A C10A H10A . . 120.1 ?
C10A C11A C12A . . 119.28(18) ?
C10A C11A H11A . . 120.4 ?
C12A C11A H11A . . 120.4 ?
N2A C12A C11A . . 121.60(18) ?
N2A C12A C13A . . 117.44(16) ?
C11A C12A C13A . . 120.95(17) ?
C12A C13A H13A . . 109.5 ?
C12A C13A H13B . . 109.5 ?
H13A C13A H13B . . 109.5 ?
C12A C13A H13C . . 109.5 ?
H13A C13A H13C . . 109.5 ?
H13B C13A H13C . . 109.5 ?
C7B N1B C8B . . 125.89(15) ?
C7B N1B H1NB . . 120.7(19) ?
C8B N1B H1NB . . 113.4(19) ?
C8B N2B C12B . . 118.81(16) ?
C6B C1B C2B . . 121.01(16) ?
C6B C1B I1B . . 120.61(13) ?
C2B C1B I1B . . 118.26(13) ?
C3B C2B C1B . . 119.29(17) ?
C3B C2B H2BA . . 120.4 ?
C1B C2B H2BA . . 120.4 ?
C4B C3B C2B . . 120.32(17) ?
C4B C3B H3BA . . 119.8 ?
C2B C3B H3BA . . 119.8 ?
C3B C4B C5B . . 120.11(17) ?
C3B C4B H4BA . . 119.9 ?
C5B C4B H4BA . . 119.9 ?
C6B C5B C4B . . 119.94(17) ?
C6B C5B H5BA . . 120.0 ?
C4B C5B H5BA . . 120.0 ?
C1B C6B C5B . . 119.29(16) ?
C1B C6B C7B . . 120.77(15) ?
C5B C6B C7B . . 119.71(15) ?
O1B C7B N1B . . 125.15(17) ?
O1B C7B C6B . . 119.13(17) ?
N1B C7B C6B . . 115.71(14) ?
N2B C8B C9B . . 123.56(16) ?
N2B C8B N1B . . 113.63(14) ?
C9B C8B N1B . . 122.78(17) ?
C10B C9B C8B . . 117.12(18) ?
C10B C9B H9BA . . 121.4 ?
C8B C9B H9BA . . 121.4 ?
C11B C10B C9B . . 120.02(18) ?
C11B C10B H10B . . 120.0 ?
C9B C10B H10B . . 120.0 ?
C10B C11B C12B . . 119.32(17) ?
C10B C11B H11B . . 120.3 ?
C12B C11B H11B . . 120.3 ?
N2B C12B C11B . . 121.10(18) ?
N2B C12B C13B . . 116.96(17) ?
C11B C12B C13B . . 121.93(17) ?
C12B C13B H13D . . 109.5 ?
C12B C13B H13E . . 109.5 ?
H13D C13B H13E . . 109.5 ?
C12B C13B H13F . . 109.5 ?
H13D C13B H13F . . 109.5 ?
H13E C13B H13F . . 109.5 ?

loop_
_geom_bond_atom_site_label_1
_geom_bond_atom_site_label_2
_geom_bond_site_symmetry_2
_geom_bond_distance
_geom_bond_publ_flag
I1A C1A . 2.0966(18) ?
O1A C7A . 1.226(2) ?
N1A C7A . 1.363(2) ?
N1A C8A . 1.414(2) ?
N1A H1NA . 0.83(3) ?
N2A C8A . 1.342(2) ?
N2A C12A . 1.350(2) ?
C1A C2A . 1.397(2) ?
C1A C6A . 1.398(2) ?
C2A C3A . 1.386(3) ?
C2A H2AA . 0.9300 ?
C3A C4A . 1.385(3) ?
C3A H3AA . 0.9300 ?
C4A C5A . 1.388(3) ?
C4A H4AA . 0.9300 ?
C5A C6A . 1.394(3) ?
C5A H5AA . 0.9300 ?
C6A C7A . 1.503(2) ?
C8A C9A . 1.387(2) ?
C9A C10A . 1.384(3) ?
C9A H9AA . 0.9300 ?
C10A C11A . 1.379(3) ?
C10A H10A . 0.9300 ?
C11A C12A . 1.391(3) ?
C11A H11A . 0.9300 ?
C12A C13A . 1.492(3) ?
C13A H13A . 0.9600 ?
C13A H13B . 0.9600 ?
C13A H13C . 0.9600 ?
I1B C1B . 2.1027(17) ?
O1B C7B . 1.221(2) ?
N1B C7B . 1.354(2) ?
N1B C8B . 1.404(2) ?
N1B H1NB . 0.84(3) ?
N2B C8B . 1.337(2) ?
N2B C12B . 1.351(2) ?
C1B C6B . 1.388(2) ?
C1B C2B . 1.389(3) ?
C2B C3B . 1.389(3) ?
C2B H2BA . 0.9300 ?
C3B C4B . 1.384(3) ?
C3B H3BA . 0.9300 ?
C4B C5B . 1.395(3) ?
C4B H4BA . 0.9300 ?
C5B C6B . 1.393(2) ?
C5B H5BA . 0.9300 ?
C6B C7B . 1.507(2) ?
C8B C9B . 1.393(2) ?
C9B C10B . 1.389(3) ?
C9B H9BA . 0.9300 ?
C10B C11B . 1.381(3) ?
C10B H10B . 0.9300 ?
C11B C12B . 1.394(3) ?
C11B H11B . 0.9300 ?
C12B C13B . 1.493(3) ?
C13B H13D . 0.9600 ?
C13B H13E . 0.9600 ?
C13B H13F . 0.9600 ?

loop_
_geom_hbond_atom_site_label_D
_geom_hbond_atom_site_label_H
_geom_hbond_atom_site_label_A
_geom_hbond_site_symmetry_A
_geom_hbond_distance_DH
_geom_hbond_distance_HA
_geom_hbond_distance_DA
_geom_hbond_angle_DHA
_geom_hbond_publ_flag
N1A H1NA N2B 2_666 0.83(3) 2.14(3) 2.962(2) 172(3) y
N1B H1NB N2A 2_666 0.84(3) 2.25(3) 3.079(2) 169(2) y
C9A H9AA O1A . 0.9300 2.4000 2.895(2) 113.00 y
C5B H5BA O1A 1_556 0.9300 2.5800 3.359(2) 141.00 y
C9B H9BA O1B . 0.9300 2.2600 2.825(3) 118.00 y
C11A H11A O1B 2_656 0.9300 2.4800 3.254(2) 141.00 y
C4B H4BA Cg1 1_556 0.9300 2.7100 3.565(2) 153 y
C13A H13C Cg2 2_666 0.9600 2.8500 3.629(2) 139 y

loop_
_geom_torsion_atom_site_label_1
_geom_torsion_atom_site_label_2
_geom_torsion_atom_site_label_3
_geom_torsion_atom_site_label_4
_geom_torsion_site_symmetry_1
_geom_torsion_site_symmetry_2
_geom_torsion_site_symmetry_3
_geom_torsion_site_symmetry_4
_geom_torsion
_geom_torsion_publ_flag
C6A C1A C2A C3A . . . . 1.4(3) ?
I1A C1A C2A C3A . . . . -173.36(14) ?
C1A C2A C3A C4A . . . . 1.3(3) ?
C2A C3A C4A C5A . . . . -2.2(3) ?
C3A C4A C5A C6A . . . . 0.4(3) ?
C4A C5A C6A C1A . . . . 2.2(3) ?
C4A C5A C6A C7A . . . . -178.51(17) ?
C2A C1A C6A C5A . . . . -3.1(3) ?
I1A C1A C6A C5A . . . . 171.60(13) ?
C2A C1A C6A C7A . . . . 177.67(16) ?
I1A C1A C6A C7A . . . . -7.6(2) ?
C8A N1A C7A O1A . . . . 0.8(3) ?
C8A N1A C7A C6A . . . . -176.93(15) ?
C5A C6A C7A O1A . . . . -77.9(2) ?
C1A C6A C7A O1A . . . . 101.3(2) ?
C5A C6A C7A N1A . . . . 99.94(19) ?
C1A C6A C7A N1A . . . . -80.8(2) ?
C12A N2A C8A C9A . . . . 0.1(3) ?
C12A N2A C8A N1A . . . . -177.17(15) ?
C7A N1A C8A N2A . . . . -153.70(16) ?
C7A N1A C8A C9A . . . . 29.0(3) ?
N2A C8A C9A C10A . . . . 0.0(3) ?
N1A C8A C9A C10A . . . . 177.00(17) ?
C8A C9A C10A C11A . . . . -0.2(3) ?
C9A C10A C11A C12A . . . . 0.2(3) ?
C8A N2A C12A C11A . . . . 0.0(3) ?
C8A N2A C12A C13A . . . . -179.40(16) ?
C10A C11A C12A N2A . . . . -0.1(3) ?
C10A C11A C12A C13A . . . . 179.25(17) ?
C6B C1B C2B C3B . . . . -0.5(3) ?
I1B C1B C2B C3B . . . . 175.59(14) ?
C1B C2B C3B C4B . . . . -1.1(3) ?
C2B C3B C4B C5B . . . . 1.3(3) ?
C3B C4B C5B C6B . . . . 0.0(3) ?
C2B C1B C6B C5B . . . . 1.8(3) ?
I1B C1B C6B C5B . . . . -174.20(13) ?
C2B C1B C6B C7B . . . . -172.64(17) ?
I1B C1B C6B C7B . . . . 11.3(2) ?
C4B C5B C6B C1B . . . . -1.5(3) ?
C4B C5B C6B C7B . . . . 172.96(17) ?
C8B N1B C7B O1B . . . . -5.4(3) ?
C8B N1B C7B C6B . . . . 175.15(16) ?
C1B C6B C7B O1B . . . . 86.5(2) ?
C5B C6B C7B O1B . . . . -87.9(2) ?
C1B C6B C7B N1B . . . . -94.0(2) ?
C5B C6B C7B N1B . . . . 91.6(2) ?
C12B N2B C8B C9B . . . . -1.2(3) ?
C12B N2B C8B N1B . . . . 177.04(14) ?
C7B N1B C8B N2B . . . . 165.94(16) ?
C7B N1B C8B C9B . . . . -15.8(3) ?
N2B C8B C9B C10B . . . . -0.7(3) ?
N1B C8B C9B C10B . . . . -178.83(17) ?
C8B C9B C10B C11B . . . . 1.1(3) ?
C9B C10B C11B C12B . . . . 0.4(3) ?
C8B N2B C12B C11B . . . . 2.8(3) ?
C8B N2B C12B C13B . . . . -176.19(16) ?
C10B C11B C12B N2B . . . . -2.4(3) ?
C10B C11B C12B C13B . . . . 176.50(18) ?
